data_7053586
loop_
_publ_author_name
'Branzea, Diana G.'
'Madalan, Augustin M.'
'Ciattini, Samuele'
'Avarvari, Narcis'
'Caneschi, Andrea'
'Andruh, Marius'

_publ_section_title
;
 New heterometallic coordination polymers constructed from 3d--3d&#x2032;
 binuclear nodes
;
_journal_issue 11
_journal_name_full 'New Journal of Chemistry'
_journal_page_first 2479
_journal_paper_doi 10.1039/c0nj00238k
_journal_volume 34
_journal_year 2010
_chemical_formula_sum 'C21 H28 Cu Mn N2 O12'
_chemical_formula_weight 618.87
_chemical_name_systematic
;
?
;
_space_group_IT_number 14
_symmetry_cell_setting monoclinic
_symmetry_space_group_name_Hall '-P 2yn'
_symmetry_space_group_name_H-M 'P 1 21/n 1'
_atom_sites_solution_hydrogens geom
_atom_sites_solution_primary direct
_atom_sites_solution_secondary difmap
_audit_creation_method SHELXL-97
_cell_angle_alpha 90.00
_cell_angle_beta 93.066(5)
_cell_angle_gamma 90.00
_cell_formula_units_Z 4
_cell_length_a 15.236(5)
_cell_length_b 10.124(5)
_cell_length_c 15.653(5)
_cell_measurement_reflns_used 12756
_cell_measurement_temperature 293(2)
_cell_measurement_theta_max 28.00
_cell_measurement_theta_min 4.00
_cell_volume 2411.0(16)
_computing_cell_refinement 'CrysAlis RED'
_computing_data_collection 'CrysAlis CCD'
_computing_data_reduction 'CrysAlis RED'
_computing_structure_refinement 'SHELXL-97 (Sheldrick, 1997)'
_computing_structure_solution 'SHELXS-97 (Sheldrick, 1997)'
_diffrn_ambient_temperature 293(2)
_diffrn_measured_fraction_theta_full 0.988
_diffrn_measured_fraction_theta_max 0.988
_diffrn_measurement_device_type 'Oxford Xcalibur3 CCD area-detector'
_diffrn_measurement_method /w
_diffrn_radiation_monochromator graphite
_diffrn_radiation_source 'fine-focus sealed tube'
_diffrn_radiation_type MoK\a
_diffrn_radiation_wavelength 0.71069
_diffrn_reflns_av_R_equivalents 0.0266
_diffrn_reflns_av_sigmaI/netI 0.0344
_diffrn_reflns_limit_h_max 20
_diffrn_reflns_limit_h_min -21
_diffrn_reflns_limit_k_max 9
_diffrn_reflns_limit_k_min -13
_diffrn_reflns_limit_l_max 18
_diffrn_reflns_limit_l_min -22
_diffrn_reflns_number 18401
_diffrn_reflns_theta_full 29.12
_diffrn_reflns_theta_max 29.12
_diffrn_reflns_theta_min 4.07
_exptl_absorpt_coefficient_mu 1.474
_exptl_absorpt_correction_T_max 0.9673
_exptl_absorpt_correction_T_min 0.6945
_exptl_absorpt_correction_type multi-scan
_exptl_crystal_colour green
_exptl_crystal_density_diffrn 1.683
_exptl_crystal_density_meas ?
_exptl_crystal_density_method 'not measured'
_exptl_crystal_description prism
_exptl_crystal_F_000 1240
_exptl_crystal_size_max 0.45
_exptl_crystal_size_mid 0.3
_exptl_crystal_size_min 0.15
_refine_diff_density_max 1.641
_refine_diff_density_min -0.722
_refine_diff_density_rms 0.119
_refine_ls_extinction_method none
_refine_ls_goodness_of_fit_ref 1.117
_refine_ls_hydrogen_treatment constr
_refine_ls_matrix_type full
_refine_ls_number_parameters 334
_refine_ls_number_reflns 6405
_refine_ls_number_restraints 0
_refine_ls_restrained_S_all 1.117
_refine_ls_R_factor_all 0.0649
_refine_ls_R_factor_gt 0.0505
_refine_ls_shift/su_max 0.000
_refine_ls_shift/su_mean 0.000
_refine_ls_structure_factor_coef Fsqd
_refine_ls_weighting_details 'calc w=1/[\s^2^(Fo^2^)+(0.0967P)^2^+0.0000P] where P=(Fo^2^+2Fc^2^)/3'
_refine_ls_weighting_scheme calc
_refine_ls_wR_factor_gt 0.1391
_refine_ls_wR_factor_ref 0.1548
_reflns_number_gt 4674
_reflns_number_total 6405
_reflns_threshold_expression >2sigma(I)
_cod_data_source_file c0nj00238k.txt
_cod_data_source_block verde
_cod_depositor_comments
;
The following automatic conversions were performed:

'_symmetry_cell_setting' value 'Monoclinic' changed to 'monoclinic'
according to /home/saulius/struct/CIF-dictionaries/cif_core.dic
dictionary named 'cif_core.dic' version 2.4.2 from 2011-04-26.

Automatic conversion script
Id: cif_fix_values 1891 2012-01-12 08:04:46Z andrius 

The following automatic conversions were performed:

'_exptl_crystal_density_meas' value 'not measured' was changed to '?'
- the value is perceived as not measured.

Automatic conversion script
Id: cif_fix_values 3008 2015-01-20 13:52:24Z robertas 
;
_cod_original_sg_symbol_H-M P21/n
_cod_database_code 7053586

loop_
_symmetry_equiv_pos_as_xyz
'x, y, z'
'-x+1/2, y+1/2, -z+1/2'
'-x, -y, -z'
'x-1/2, -y-1/2, z-1/2'

loop_
_atom_site_label
_atom_site_type_symbol
_atom_site_fract_x
_atom_site_fract_y
_atom_site_fract_z
_atom_site_U_iso_or_equiv
_atom_site_adp_type
_atom_site_occupancy
_atom_site_symmetry_multiplicity
_atom_site_calc_flag
_atom_site_refinement_flags
C1 C 0.1757(3) -0.0161(4) 0.0406(2) 0.0391(8) Uani 1 1 d .
H1A H 0.2139 -0.0831 0.0651 0.059 Uiso 1 1 calc R
H1B H 0.2103 0.0534 0.0178 0.059 Uiso 1 1 calc R
H1C H 0.1385 -0.0539 -0.0045 0.059 Uiso 1 1 calc R
C2 C 0.06376(18) 0.1346(3) 0.07987(17) 0.0231(6) Uani 1 1 d .
C3 C 0.0456(2) 0.1743(3) -0.00403(19) 0.0304(6) Uani 1 1 d .
H3 H 0.0719 0.1323 -0.0489 0.036 Uiso 1 1 calc R
C4 C -0.0134(3) 0.2794(4) -0.0197(2) 0.0376(8) Uani 1 1 d .
H4 H -0.0253 0.3088 -0.0754 0.045 Uiso 1 1 calc R
C5 C -0.0532(2) 0.3381(3) 0.0457(2) 0.0329(7) Uani 1 1 d .
H5 H -0.0926 0.4067 0.0338 0.039 Uiso 1 1 calc R
C6 C -0.03649(19) 0.2982(3) 0.13129(18) 0.0239(6) Uani 1 1 d .
C7 C 0.02363(18) 0.1940(3) 0.14915(17) 0.0207(5) Uani 1 1 d .
C8 C -0.08608(18) 0.3600(3) 0.19659(19) 0.0261(6) Uani 1 1 d .
H8 H -0.1260 0.4248 0.1780 0.031 Uiso 1 1 calc R
C9 C -0.1480(2) 0.4027(3) 0.3270(2) 0.0333(7) Uani 1 1 d .
H9A H -0.1942 0.3403 0.3386 0.040 Uiso 1 1 calc R
H9B H -0.1742 0.4740 0.2931 0.040 Uiso 1 1 calc R
C10 C -0.1104(2) 0.4580(3) 0.4108(2) 0.0315(7) Uani 1 1 d .
H10A H -0.0555 0.5026 0.4012 0.038 Uiso 1 1 calc R
H10B H -0.1508 0.5228 0.4319 0.038 Uiso 1 1 calc R
C11 C -0.0942(2) 0.3522(3) 0.4776(2) 0.0311(7) Uani 1 1 d .
H11A H -0.0791 0.3938 0.5322 0.037 Uiso 1 1 calc R
H11B H -0.1480 0.3025 0.4833 0.037 Uiso 1 1 calc R
C12 C 0.0127(2) 0.1999(3) 0.52204(18) 0.0256(6) Uani 1 1 d .
H12 H -0.0108 0.2185 0.5743 0.031 Uiso 1 1 calc R
C13 C 0.08479(19) 0.1076(3) 0.52482(18) 0.0239(6) Uani 1 1 d .
C14 C 0.1141(2) 0.0574(3) 0.60580(18) 0.0261(6) Uani 1 1 d .
H14 H 0.0846 0.0803 0.6541 0.031 Uiso 1 1 calc R
C15 C 0.1861(2) -0.0253(3) 0.61356(19) 0.0296(7) Uani 1 1 d .
H15 H 0.2047 -0.0579 0.6670 0.036 Uiso 1 1 calc R
C16 C 0.2311(2) -0.0602(3) 0.54132(19) 0.0279(6) Uani 1 1 d .
H16 H 0.2805 -0.1141 0.5468 0.033 Uiso 1 1 calc R
C17 C 0.20185(19) -0.0145(3) 0.46232(18) 0.0243(6) Uani 1 1 d .
C18 C 0.12860(17) 0.0702(3) 0.45139(16) 0.0196(5) Uani 1 1 d .
C19 C 0.3235(2) -0.0952(6) 0.3889(3) 0.0651(14) Uani 1 1 d .
H19A H 0.3405 -0.1104 0.3316 0.098 Uiso 1 1 calc R
H19B H 0.3248 -0.1772 0.4198 0.098 Uiso 1 1 calc R
H19C H 0.3635 -0.0338 0.4169 0.098 Uiso 1 1 calc R
C20 C 0.09017(19) -0.2576(3) 0.26420(19) 0.0234(6) Uani 1 1 d .
C21 C 0.19046(18) -0.2689(3) 0.24771(17) 0.0199(5) Uani 1 1 d .
N1 N -0.08153(16) 0.3359(2) 0.27716(16) 0.0253(5) Uani 1 1 d .
N2 N -0.02312(16) 0.2599(2) 0.45698(16) 0.0223(5) Uani 1 1 d .
O1 O 0.12251(14) 0.0364(2) 0.10521(12) 0.0269(4) Uani 1 1 d .
O2 O 0.04378(13) 0.15083(19) 0.22729(12) 0.0230(4) Uani 1 1 d .
O1W O 0.10940(13) 0.4012(2) 0.33840(13) 0.0291(5) Uani 1 1 d .
O3 O 0.10425(13) 0.10937(19) 0.37310(12) 0.0228(4) Uani 1 1 d .
O2W O -0.13190(16) -0.2955(3) 0.22168(18) 0.0454(6) Uani 1 1 d .
O4 O 0.23885(14) -0.0435(2) 0.38666(13) 0.0313(5) Uani 1 1 d .
O3W O -0.12268(16) -0.0234(2) 0.17966(14) 0.0367(5) Uani 1 1 d .
O5 O 0.22457(12) -0.16501(18) 0.22021(12) 0.0236(4) Uani 1 1 d .
O4W O -0.24511(17) 0.1881(3) 0.15523(19) 0.0500(7) Uani 1 1 d .
O6 O 0.06106(13) -0.1414(2) 0.26896(14) 0.0274(4) Uani 1 1 d .
O7 O 0.04710(14) -0.3599(2) 0.27145(16) 0.0340(5) Uani 1 1 d .
O8 O 0.22758(13) -0.37621(19) 0.26284(13) 0.0281(4) Uani 1 1 d .
Cu1 Cu 0.01213(2) 0.23144(3) 0.33711(2) 0.01968(12) Uani 1 1 d .
Mn1 Mn 0.15397(3) 0.01868(4) 0.25751(3) 0.01884(13) Uani 1 1 d .

loop_
_atom_site_aniso_label
_atom_site_aniso_U_11
_atom_site_aniso_U_22
_atom_site_aniso_U_33
_atom_site_aniso_U_23
_atom_site_aniso_U_13
_atom_site_aniso_U_12
C1 0.043(2) 0.0480(19) 0.0272(16) -0.0032(14) 0.0131(14) 0.0152(16)
C2 0.0233(13) 0.0232(13) 0.0227(13) -0.0005(11) 0.0005(10) -0.0034(11)
C3 0.0355(17) 0.0362(16) 0.0196(14) -0.0009(12) 0.0029(12) 0.0013(14)
C4 0.045(2) 0.0463(19) 0.0207(15) 0.0073(14) -0.0037(14) 0.0064(16)
C5 0.0346(17) 0.0357(16) 0.0280(15) 0.0062(13) -0.0007(12) 0.0090(14)
C6 0.0205(13) 0.0260(13) 0.0248(14) 0.0025(11) -0.0016(11) 0.0018(11)
C7 0.0186(12) 0.0220(12) 0.0214(13) 0.0035(10) 0.0015(10) -0.0032(10)
C8 0.0215(13) 0.0227(13) 0.0336(16) 0.0004(12) -0.0025(11) 0.0057(11)
C9 0.0250(15) 0.0390(17) 0.0361(16) -0.0016(14) 0.0020(12) 0.0122(13)
C10 0.0312(16) 0.0298(15) 0.0337(16) -0.0045(13) 0.0053(13) 0.0074(13)
C11 0.0267(15) 0.0359(16) 0.0315(15) -0.0016(13) 0.0094(12) 0.0066(13)
C12 0.0258(14) 0.0295(14) 0.0221(14) -0.0027(11) 0.0076(11) -0.0001(12)
C13 0.0241(14) 0.0229(13) 0.0248(13) 0.0011(11) 0.0016(11) 0.0001(11)
C14 0.0290(15) 0.0307(14) 0.0189(13) -0.0023(11) 0.0019(11) -0.0011(12)
C15 0.0326(16) 0.0358(16) 0.0198(14) 0.0028(12) -0.0033(12) -0.0022(13)
C16 0.0248(14) 0.0302(15) 0.0281(14) 0.0030(12) -0.0023(11) 0.0020(12)
C17 0.0227(14) 0.0285(14) 0.0214(13) -0.0013(11) -0.0010(11) 0.0026(11)
C18 0.0191(12) 0.0184(12) 0.0210(12) 0.0009(10) -0.0010(10) -0.0022(10)
C19 0.032(2) 0.121(4) 0.042(2) -0.021(2) -0.0060(15) 0.040(2)
C20 0.0179(13) 0.0245(13) 0.0281(15) 0.0009(11) 0.0042(11) 0.0002(10)
C21 0.0208(13) 0.0205(12) 0.0185(13) -0.0055(10) 0.0022(10) 0.0007(10)
N1 0.0221(12) 0.0212(11) 0.0325(13) -0.0034(10) 0.0019(10) 0.0037(9)
N2 0.0193(11) 0.0222(11) 0.0259(12) -0.0022(9) 0.0050(9) 0.0022(9)
O1 0.0303(11) 0.0296(11) 0.0212(10) -0.0005(8) 0.0054(8) 0.0071(9)
O2 0.0254(10) 0.0239(9) 0.0197(9) 0.0018(8) 0.0010(7) 0.0049(8)
O1W 0.0251(10) 0.0229(10) 0.0400(12) 0.0034(9) 0.0075(9) -0.0030(8)
O3 0.0253(10) 0.0233(9) 0.0199(9) 0.0023(8) 0.0011(7) 0.0076(8)
O2W 0.0312(13) 0.0400(13) 0.0645(17) 0.0023(12) -0.0020(12) -0.0088(11)
O4 0.0235(11) 0.0456(13) 0.0246(10) -0.0006(9) 0.0008(8) 0.0154(9)
O3W 0.0377(13) 0.0412(13) 0.0310(12) 0.0030(10) 0.0012(10) -0.0060(10)
O5 0.0215(10) 0.0183(9) 0.0314(11) -0.0001(8) 0.0068(8) -0.0011(8)
O4W 0.0341(14) 0.0367(13) 0.079(2) -0.0009(13) 0.0024(13) -0.0052(11)
O6 0.0189(9) 0.0216(9) 0.0422(12) 0.0014(9) 0.0081(8) 0.0031(8)
O7 0.0230(10) 0.0214(10) 0.0581(15) 0.0031(10) 0.0079(10) -0.0033(8)
O8 0.0262(11) 0.0220(10) 0.0366(11) 0.0021(9) 0.0070(9) 0.0052(8)
Cu1 0.01819(19) 0.01996(19) 0.0211(2) -0.00008(12) 0.00288(13) 0.00344(12)
Mn1 0.0174(2) 0.0172(2) 0.0223(2) -0.00022(15) 0.00381(16) 0.00106(15)

loop_
_atom_type_symbol
_atom_type_description
_atom_type_scat_dispersion_real
_atom_type_scat_dispersion_imag
_atom_type_scat_source
C C 0.0033 0.0016 'International Tables Vol C Tables 4.2.6.8 and 6.1.1.4'
H H 0.0000 0.0000 'International Tables Vol C Tables 4.2.6.8 and 6.1.1.4'
N N 0.0061 0.0033 'International Tables Vol C Tables 4.2.6.8 and 6.1.1.4'
O O 0.0106 0.0060 'International Tables Vol C Tables 4.2.6.8 and 6.1.1.4'
Cu Cu 0.3201 1.2651 'International Tables Vol C Tables 4.2.6.8 and 6.1.1.4'
Mn Mn 0.3368 0.7283 'International Tables Vol C Tables 4.2.6.8 and 6.1.1.4'

loop_
_geom_angle_atom_site_label_1
_geom_angle_atom_site_label_2
_geom_angle_atom_site_label_3
_geom_angle
_geom_angle_site_symmetry_1
_geom_angle_site_symmetry_3
O1 C1 H1A 109.5 . .
O1 C1 H1B 109.5 . .
H1A C1 H1B 109.5 . .
O1 C1 H1C 109.5 . .
H1A C1 H1C 109.5 . .
H1B C1 H1C 109.5 . .
O1 C2 C3 125.0(3) . .
O1 C2 C7 112.8(2) . .
C3 C2 C7 122.2(3) . .
C2 C3 C4 118.5(3) . .
C2 C3 H3 120.7 . .
C4 C3 H3 120.7 . .
C5 C4 C3 120.5(3) . .
C5 C4 H4 119.8 . .
C3 C4 H4 119.8 . .
C4 C5 C6 121.8(3) . .
C4 C5 H5 119.1 . .
C6 C5 H5 119.1 . .
C5 C6 C7 118.9(3) . .
C5 C6 C8 118.2(3) . .
C7 C6 C8 122.7(3) . .
O2 C7 C2 118.9(2) . .
O2 C7 C6 123.1(2) . .
C2 C7 C6 118.0(2) . .
N1 C8 C6 127.6(3) . .
N1 C8 H8 116.2 . .
C6 C8 H8 116.2 . .
N1 C9 C10 112.9(3) . .
N1 C9 H9A 109.0 . .
C10 C9 H9A 109.0 . .
N1 C9 H9B 109.0 . .
C10 C9 H9B 109.0 . .
H9A C9 H9B 107.8 . .
C11 C10 C9 112.3(3) . .
C11 C10 H10A 109.2 . .
C9 C10 H10A 109.2 . .
C11 C10 H10B 109.2 . .
C9 C10 H10B 109.2 . .
H10A C10 H10B 107.9 . .
N2 C11 C10 113.1(2) . .
N2 C11 H11A 109.0 . .
C10 C11 H11A 109.0 . .
N2 C11 H11B 109.0 . .
C10 C11 H11B 109.0 . .
H11A C11 H11B 107.8 . .
N2 C12 C13 128.5(3) . .
N2 C12 H12 115.7 . .
C13 C12 H12 115.7 . .
C18 C13 C14 119.5(3) . .
C18 C13 C12 122.8(3) . .
C14 C13 C12 117.6(2) . .
C15 C14 C13 120.5(3) . .
C15 C14 H14 119.7 . .
C13 C14 H14 119.7 . .
C14 C15 C16 120.2(3) . .
C14 C15 H15 119.9 . .
C16 C15 H15 119.9 . .
C17 C16 C15 119.6(3) . .
C17 C16 H16 120.2 . .
C15 C16 H16 120.2 . .
O4 C17 C16 125.3(3) . .
O4 C17 C18 112.6(2) . .
C16 C17 C18 122.1(3) . .
O3 C18 C17 118.4(2) . .
O3 C18 C13 123.6(2) . .
C17 C18 C13 118.0(2) . .
O4 C19 H19A 109.5 . .
O4 C19 H19B 109.5 . .
H19A C19 H19B 109.5 . .
O4 C19 H19C 109.5 . .
H19A C19 H19C 109.5 . .
H19B C19 H19C 109.5 . .
O7 C20 O6 126.0(3) . .
O7 C20 C21 118.8(2) . .
O6 C20 C21 115.3(2) . .
O8 C21 O5 127.1(3) . .
O8 C21 C20 118.1(2) . .
O5 C21 C20 114.8(2) . .
C8 N1 C9 115.5(2) . .
C8 N1 Cu1 124.7(2) . .
C9 N1 Cu1 119.6(2) . .
C12 N2 C11 114.3(2) . .
C12 N2 Cu1 123.55(19) . .
C11 N2 Cu1 122.12(19) . .
C2 O1 C1 116.5(2) . .
C2 O1 Mn1 115.38(15) . .
C1 O1 Mn1 125.48(19) . .
C7 O2 Cu1 127.65(17) . .
C7 O2 Mn1 122.90(16) . .
Cu1 O2 Mn1 106.53(9) . .
C18 O3 Cu1 128.74(16) . .
C18 O3 Mn1 123.06(16) . .
Cu1 O3 Mn1 107.70(9) . .
C17 O4 C19 118.8(3) . .
C17 O4 Mn1 116.06(17) . .
C19 O4 Mn1 124.9(2) . .
C21 O5 Mn1 113.04(17) . .
C20 O6 Mn1 117.37(18) . .
C21 O8 Mn1 142.01(19) . 2_545
O3 Cu1 N1 167.86(9) . .
O3 Cu1 O2 77.48(8) . .
N1 Cu1 O2 90.66(9) . .
O3 Cu1 N2 92.63(9) . .
N1 Cu1 N2 98.37(10) . .
O2 Cu1 N2 164.00(9) . .
O3 Cu1 O1W 91.03(9) . .
N1 Cu1 O1W 93.08(9) . .
O2 Cu1 O1W 97.48(8) . .
N2 Cu1 O1W 95.20(9) . .
O8 Mn1 O6 161.36(8) 2 .
O8 Mn1 O2 108.02(8) 2 .
O6 Mn1 O2 88.73(8) . .
O8 Mn1 O3 104.24(8) 2 .
O6 Mn1 O3 89.36(8) . .
O2 Mn1 O3 68.10(7) . .
O8 Mn1 O5 87.33(8) 2 .
O6 Mn1 O5 74.08(8) . .
O2 Mn1 O5 145.88(8) . .
O3 Mn1 O5 138.75(7) . .
O8 Mn1 O1 86.58(8) 2 .
O6 Mn1 O1 92.37(8) . .
O2 Mn1 O1 68.27(7) . .
O3 Mn1 O1 136.29(7) . .
O5 Mn1 O1 82.94(7) . .
O8 Mn1 O4 80.57(8) 2 .
O6 Mn1 O4 93.37(8) . .
O2 Mn1 O4 135.32(7) . .
O3 Mn1 O4 67.30(7) . .
O5 Mn1 O4 76.10(7) . .
O1 Mn1 O4 155.80(7) . .

loop_
_geom_bond_atom_site_label_1
_geom_bond_atom_site_label_2
_geom_bond_distance
_geom_bond_site_symmetry_2
C1 O1 1.432(3) .
C1 H1A 0.9600 .
C1 H1B 0.9600 .
C1 H1C 0.9600 .
C2 O1 1.381(3) .
C2 C3 1.387(4) .
C2 C7 1.408(4) .
C3 C4 1.407(5) .
C3 H3 0.9300 .
C4 C5 1.355(5) .
C4 H4 0.9300 .
C5 C6 1.409(4) .
C5 H5 0.9300 .
C6 C7 1.415(4) .
C6 C8 1.446(4) .
C7 O2 1.320(3) .
C8 N1 1.283(4) .
C8 H8 0.9300 .
C9 N1 1.476(4) .
C9 C10 1.511(5) .
C9 H9A 0.9700 .
C9 H9B 0.9700 .
C10 C11 1.507(4) .
C10 H10A 0.9700 .
C10 H10B 0.9700 .
C11 N2 1.479(4) .
C11 H11A 0.9700 .
C11 H11B 0.9700 .
C12 N2 1.282(4) .
C12 C13 1.441(4) .
C12 H12 0.9300 .
C13 C18 1.411(4) .
C13 C14 1.416(4) .
C14 C15 1.379(4) .
C14 H14 0.9300 .
C15 C16 1.399(4) .
C15 H15 0.9300 .
C16 C17 1.372(4) .
C16 H16 0.9300 .
C17 O4 1.370(3) .
C17 C18 1.411(4) .
C18 O3 1.322(3) .
C19 O4 1.390(4) .
C19 H19A 0.9600 .
C19 H19B 0.9600 .
C19 H19C 0.9600 .
C20 O7 1.235(3) .
C20 O6 1.261(3) .
C20 C21 1.567(4) .
C21 O8 1.242(3) .
C21 O5 1.259(3) .
N1 Cu1 1.973(3) .
N2 Cu1 2.000(2) .
O1 Mn1 2.413(2) .
O2 Cu1 1.9855(19) .
O2 Mn1 2.179(2) .
O1W Cu1 2.269(2) .
O3 Cu1 1.931(2) .
O3 Mn1 2.1994(19) .
O4 Mn1 2.424(2) .
O5 Mn1 2.241(2) .
O6 Mn1 2.165(2) .
O8 Mn1 2.134(2) 2_545
Mn1 O8 2.134(2) 2
